data_7716077
loop_
_publ_author_name
'Biswas, Sneha'
'Karim, Suhana'
'Bhunia, Pradip'
'Banerjee, Soumadip'
'Das, Abhijit K.'
'Das, Debasis'

_publ_section_title
;
 UV-assisted photochemical transformation of a tetranuclear copper(II)
 complex: a DFT supported study on &#x3b2;-lactamase inhibitory activity
 towards antibiotic resistance.
;
_journal_issue 23
_journal_name_full 'Dalton transactions (Cambridge, England : 2003)'
_journal_page_first 9979
_journal_page_last 9994
_journal_paper_doi 10.1039/d4dt00357h
_journal_volume 53
_journal_year 2024
_chemical_formula_moiety 'C11 H17.2 Cl3.8 Cu2 N O5, H2 O'
_chemical_formula_sum 'C11 H19.2 Cl3.8 Cu2 N O6'
_chemical_formula_weight 523.26
_space_group_crystal_system monoclinic
_space_group_IT_number 15
_space_group_name_Hall '-C 2yc'
_space_group_name_H-M_alt 'C 1 2/c 1'
_atom_sites_solution_hydrogens mixed
_audit_creation_date 2024-03-27
_audit_creation_method
;
Olex2 1.5
(compiled 2021.07.19 svn.r715e62df for OlexSys, GUI svn.r6380)
;
_audit_update_record
;
2024-03-29 deposited with the CCDC.	2024-05-07 downloaded from the CCDC.
;
_cell_angle_alpha 90
_cell_angle_beta 134.046(19)
_cell_angle_gamma 90
_cell_formula_units_Z 8
_cell_length_a 22.390(6)
_cell_length_b 11.810(4)
_cell_length_c 20.204(5)
_cell_measurement_reflns_used 5740
_cell_measurement_temperature 293(2)
_cell_measurement_theta_max 30.359
_cell_measurement_theta_min 2.740
_cell_volume 3840(2)
_computing_cell_refinement 'Bruker SAINT'
_computing_data_collection 'Bruker APEX2'
_computing_data_reduction 'Bruker SAINT'
_computing_molecular_graphics 'Olex2 1.5 (Dolomanov et al., 2009)'
_computing_publication_material 'Olex2 1.5 (Dolomanov et al., 2009)'
_computing_structure_refinement 'SHELXL 2018/3 (Sheldrick, 2015)'
_computing_structure_solution 'olex2.solve (Bourhis et al., 2015)'
_diffrn_ambient_temperature 293.15
_diffrn_measured_fraction_theta_full 0.999
_diffrn_measured_fraction_theta_max 0.994
_diffrn_measurement_device_type 'Bruker APEX-II CCD'
_diffrn_measurement_method '\f and \w scans'
_diffrn_radiation_type MoK\a
_diffrn_radiation_wavelength 0.71073
_diffrn_reflns_av_R_equivalents 0.0989
_diffrn_reflns_av_unetI/netI 0.0771
_diffrn_reflns_Laue_measured_fraction_full 0.999
_diffrn_reflns_Laue_measured_fraction_max 0.994
_diffrn_reflns_limit_h_max 31
_diffrn_reflns_limit_h_min -31
_diffrn_reflns_limit_k_max 15
_diffrn_reflns_limit_k_min -16
_diffrn_reflns_limit_l_max 28
_diffrn_reflns_limit_l_min -28
_diffrn_reflns_number 39379
_diffrn_reflns_point_group_measured_fraction_full 0.999
_diffrn_reflns_point_group_measured_fraction_max 0.994
_diffrn_reflns_theta_full 25.242
_diffrn_reflns_theta_max 30.359
_diffrn_reflns_theta_min 2.740
_exptl_absorpt_coefficient_mu 2.769
_exptl_absorpt_correction_T_max 0.851
_exptl_absorpt_correction_T_min 0.691
_exptl_absorpt_correction_type empirical
_exptl_absorpt_process_details SADABS
_exptl_crystal_colour BROWN
_exptl_crystal_density_diffrn 1.810
_exptl_crystal_description BLOCK
_exptl_crystal_F_000 2102
_exptl_crystal_size_max 0.44
_exptl_crystal_size_mid 0.32
_exptl_crystal_size_min 0.16
_refine_diff_density_max 0.806
_refine_diff_density_min -0.650
_refine_diff_density_rms 0.114
_refine_ls_extinction_method none
_refine_ls_goodness_of_fit_ref 0.982
_refine_ls_hydrogen_treatment mixed
_refine_ls_matrix_type full
_refine_ls_number_parameters 239
_refine_ls_number_reflns 5740
_refine_ls_number_restraints 6
_refine_ls_restrained_S_all 0.982
_refine_ls_R_factor_all 0.1231
_refine_ls_R_factor_gt 0.0525
_refine_ls_shift/su_max 0.001
_refine_ls_shift/su_mean 0.000
_refine_ls_structure_factor_coef Fsqd
_refine_ls_weighting_details 'w=1/[\s^2^(Fo^2^)+(0.0744P)^2^] where P=(Fo^2^+2Fc^2^)/3'
_refine_ls_weighting_scheme calc
_refine_ls_wR_factor_gt 0.1196
_refine_ls_wR_factor_ref 0.1470
_reflns_Friedel_coverage 0.000
_reflns_number_gt 3158
_reflns_number_total 5740
_reflns_threshold_expression 'I > 2\s(I)'
_cod_data_source_file d4dt00357h2.cif
_cod_data_source_block 2
_cod_depositor_comments
;
The following automatic conversions were performed:

data item '_exptl_absorpt_correction_type' value 'EMPIRICAL' was
changed to 'empirical' in accordance with the
/home/data/users/saulius/crontab/automatic-downloads/rss-feeds/RSC/lib/dictionaries/cif_core.dic
dictionary named 'cif_core.dic' version 2.4.2 last updated on
2011-04-26.

Automatic conversion script
Id: cif_fix_values 8170 2020-07-09 18:12:32Z antanas 

 Adding full bibliography for 7716077--7716078.cif.
;
_cod_original_formula_sum 'C11 H19.20 Cl3.80 Cu2 N O6'
_cod_database_code 7716077
_shelx_shelxl_version_number 2018/3
_shelx_space_group_comment
;
The symmetry employed for this shelxl refinement is uniquely defined
by the following loop, which should always be used as a source of
symmetry information in preference to the above space-group names.
They are only intended as comments.
;
_olex2_refinement_description
;
1. Fixed Uiso
 At 1.2 times of:
  All C(H) groups, All C(H,H,H,H) groups
 At 1.5 times of:
  All C(H,H,H) groups, All C(H,H,H,H,H,H) groups, All O(H,H) groups
2. Restrained distances
 O11-H11
 0.85 with sigma of 0.01
 O11-H11A
 0.85 with sigma of 0.01
 C12A-H11
 1.956675 with sigma of 0.02
 Cu1-H11
 2.685767 with sigma of 0.02
 C12B-H11A
 1.933016 with sigma of 0.02
 Cu1-H11A
 2.703651 with sigma of 0.02
3. Others
 Fixed Sof: H11(0.56) H11A(0.44) H13A(0.56) H13B(0.56) H13C(0.44) H13D(0.44)
 H23A(0.56) H23B(0.56) H23C(0.56) H23D(0.44) H23E(0.44) H23F(0.44) H18(0.2)
 Cl4(0.8) C12A(0.56) H12A(0.56) C12B(0.44) H12B(0.44)
4.a Free rotating group:
 O1(H,HA)
4.b Rotating group:
 O2(H2A,H2B), O3(H3A,H3B)
4.c Ternary CH refined with riding coordinates:
 C12A(H12A), C12B(H12B)
4.d Secondary CH2 refined with riding coordinates:
 C13(H13A,H13B), C13(H13C,H13D)
4.e Aromatic/amide H refined with riding coordinates:
 C17(H17), C15(H15), C19(H19), C18(H18)
4.f Idealised Me refined as rotating group:
 C22(H22A,H22B,H22C), C23(H23A,H23B,H23C), C23(H23D,H23E,H23F)
;
_olex2_submission_special_instructions 'No special instructions were received'

loop_
_space_group_symop_operation_xyz
'x, y, z'
'-x, y, -z+1/2'
'x+1/2, y+1/2, z'
'-x+1/2, y+1/2, -z+1/2'
'-x, -y, -z'
'x, -y, z-1/2'
'-x+1/2, -y+1/2, -z'
'x+1/2, -y+1/2, z-1/2'

loop_
_atom_site_label
_atom_site_type_symbol
_atom_site_fract_x
_atom_site_fract_y
_atom_site_fract_z
_atom_site_U_iso_or_equiv
_atom_site_adp_type
_atom_site_occupancy
_atom_site_site_symmetry_order
_atom_site_calc_flag
_atom_site_refinement_flags_posn
_atom_site_refinement_flags_adp
_atom_site_refinement_flags_occupancy
_atom_site_disorder_assembly
_atom_site_disorder_group
Cu2 Cu 0.49693(3) 0.83597(5) 0.61526(4) 0.03584(16) Uani 1 1 d . . . . .
Cu1 Cu 0.65987(3) 0.76445(5) 0.65353(4) 0.03851(17) Uani 1 1 d D . . . .
Cl2 Cl 0.61554(7) 0.94341(10) 0.63696(8) 0.0444(3) Uani 1 1 d . . . . .
Cl1 Cl 0.74720(7) 0.74550(11) 0.83749(8) 0.0510(3) Uani 1 1 d . . . . .
Cl3 Cl 0.41951(9) 0.96301(11) 0.61231(9) 0.0561(3) Uani 1 1 d . . . . .
O22 O 0.56147(18) 0.7086(2) 0.62239(19) 0.0351(7) Uani 1 1 d . . . . .
O2 O 0.42633(19) 0.8424(3) 0.4812(2) 0.0412(7) Uani 1 1 d . . . . .
H2A H 0.418303 0.912523 0.461942 0.062 Uiso 1 1 d R U . . .
H2B H 0.375727 0.819359 0.451162 0.062 Uiso 1 1 d R U . . .
O11 O 0.7543(2) 0.8114(3) 0.6699(3) 0.0560(9) Uani 1 1 d D . . . .
H11 H 0.763(3) 0.867(3) 0.650(5) 0.084 Uiso 0.56 1 d D U P A 1
H11A H 0.776(4) 0.8735(19) 0.672(6) 0.084 Uiso 0.44 1 d D U P B 2
C17 C 0.5590(3) 0.3980(4) 0.6128(3) 0.0492(12) Uani 1 1 d . . . . .
H17 H 0.588117 0.337881 0.616664 0.059 Uiso 1 1 calc R U . . .
C21 C 0.5413(3) 0.6012(4) 0.6162(3) 0.0345(9) Uani 1 1 d . . . . .
C16 C 0.5862(3) 0.5094(4) 0.6238(3) 0.0383(10) Uani 1 1 d . . . . .
C15 C 0.6581(3) 0.5227(4) 0.6377(3) 0.0474(12) Uani 1 1 d . . . . .
H15 H 0.682789 0.456953 0.640731 0.057 Uiso 1 1 calc R U . . .
C19 C 0.4446(3) 0.4655(4) 0.5898(3) 0.0505(12) Uani 1 1 d . . . . .
H19 H 0.398126 0.450451 0.579849 0.061 Uiso 1 1 calc R U . . .
C22 C 0.3566(3) 0.6513(5) 0.5743(4) 0.0626(15) Uani 1 1 d . . . . .
H22A H 0.316171 0.607758 0.519188 0.094 Uiso 1 1 calc R U . . .
H22B H 0.333163 0.723128 0.568187 0.094 Uiso 1 1 calc R U . . .
H22C H 0.372637 0.611116 0.625890 0.094 Uiso 1 1 calc R U . . .
O21 O 0.42796(19) 0.6689(3) 0.5885(2) 0.0466(8) Uani 1 1 d . . . . .
C13 C 0.7614(4) 0.6187(5) 0.6548(5) 0.0744(19) Uani 1 1 d . . . . .
H13A H 0.796533 0.553720 0.690750 0.089 Uiso 0.56 1 calc R U P C 1
H13B H 0.740626 0.611364 0.593960 0.089 Uiso 0.56 1 calc R U P C 1
H13C H 0.812120 0.602508 0.718068 0.089 Uiso 0.44 1 calc R U P D 2
H13D H 0.754251 0.560361 0.616026 0.089 Uiso 0.44 1 calc R U P D 2
O3 O 0.57315(19) 0.8188(3) 0.7492(2) 0.0489(8) Uani 1 1 d . . . . .
H3A H 0.584000 0.884249 0.776311 0.073 Uiso 1 1 d R U . . .
H3B H 0.622282 0.796691 0.773461 0.073 Uiso 1 1 d R U . . .
C23 C 0.8562(4) 0.7462(5) 0.6669(5) 0.078(2) Uani 1 1 d . . . . .
H23A H 0.816580 0.759332 0.601739 0.118 Uiso 0.56 1 calc R U P E 1
H23B H 0.891867 0.684422 0.682256 0.118 Uiso 0.56 1 calc R U P E 1
H23C H 0.889007 0.813170 0.698796 0.118 Uiso 0.56 1 calc R U P E 1
H23D H 0.866319 0.826196 0.672179 0.118 Uiso 0.44 1 calc R U P F 2
H23E H 0.859096 0.713942 0.625605 0.118 Uiso 0.44 1 calc R U P F 2
H23F H 0.897446 0.711598 0.726466 0.118 Uiso 0.44 1 calc R U P F 2
C18 C 0.4893(3) 0.3780(4) 0.5962(4) 0.0533(13) Uani 1 1 d . . . . .
H18 H 0.471664 0.303832 0.589211 0.064 Uiso 0.2 1 calc R U P G 2
O1 O 0.7516(3) 0.9955(3) 0.5984(3) 0.0661(11) Uani 1 1 d G . . . .
H H 0.753903 1.057221 0.621694 0.099 Uiso 1 1 d G U . . .
HA H 0.710248 0.997150 0.540354 0.099 Uiso 1 1 d G U . . .
N14 N 0.6911(2) 0.6163(3) 0.6462(3) 0.0432(9) Uani 1 1 d . . . . .
C20 C 0.4697(3) 0.5756(4) 0.5982(3) 0.0390(10) Uani 1 1 d . . . . .
Cl4 Cl 0.45610(13) 0.23857(14) 0.57974(14) 0.0649(5) Uani 0.8 1 d . . P H 1
C12A C 0.8098(6) 0.7166(8) 0.6961(8) 0.049(2) Uani 0.56 1 d D . P I 1
H12A H 0.850588 0.707468 0.763112 0.059 Uiso 0.56 1 calc R U P I 1
C12B C 0.7688(10) 0.7250(12) 0.6292(12) 0.062(4) Uani 0.44 1 d D . P I 2
H12B H 0.726579 0.732054 0.561925 0.075 Uiso 0.44 1 calc R U P I 2

loop_
_atom_site_aniso_label
_atom_site_aniso_U_11
_atom_site_aniso_U_22
_atom_site_aniso_U_33
_atom_site_aniso_U_23
_atom_site_aniso_U_13
_atom_site_aniso_U_12
Cu2 0.0337(3) 0.0403(3) 0.0389(3) 0.0031(2) 0.0273(3) 0.0031(2)
Cu1 0.0363(3) 0.0373(3) 0.0527(4) 0.0026(3) 0.0349(3) 0.0007(2)
Cl2 0.0454(6) 0.0366(6) 0.0591(7) 0.0051(5) 0.0393(6) 0.0000(5)
Cl1 0.0358(6) 0.0640(9) 0.0445(7) 0.0078(6) 0.0247(6) 0.0055(6)
Cl3 0.0665(8) 0.0561(8) 0.0631(8) 0.0144(6) 0.0515(8) 0.0216(7)
O22 0.0338(16) 0.0321(16) 0.0460(18) 0.0016(13) 0.0301(16) -0.0008(13)
O2 0.0356(16) 0.0467(19) 0.0390(17) 0.0063(14) 0.0251(15) 0.0008(15)
O11 0.054(2) 0.048(2) 0.093(3) 0.005(2) 0.061(2) -0.0011(18)
C17 0.059(3) 0.033(3) 0.057(3) 0.002(2) 0.041(3) 0.001(2)
C21 0.039(2) 0.033(2) 0.033(2) -0.0003(18) 0.026(2) -0.0040(19)
C16 0.040(3) 0.036(2) 0.042(2) 0.000(2) 0.030(2) 0.002(2)
C15 0.050(3) 0.042(3) 0.053(3) 0.003(2) 0.037(3) 0.011(2)
C19 0.049(3) 0.045(3) 0.058(3) -0.002(2) 0.037(3) -0.012(2)
C22 0.054(3) 0.074(4) 0.087(4) -0.011(3) 0.059(3) -0.013(3)
O21 0.0393(17) 0.046(2) 0.068(2) 0.0018(16) 0.0424(18) -0.0019(15)
C13 0.075(4) 0.059(4) 0.129(6) 0.006(4) 0.086(5) 0.005(3)
O3 0.0404(18) 0.070(2) 0.0397(18) 0.0018(17) 0.0291(16) 0.0071(17)
C23 0.076(4) 0.083(5) 0.124(6) 0.003(4) 0.087(5) 0.002(4)
C18 0.067(4) 0.031(3) 0.059(3) -0.001(2) 0.043(3) -0.007(2)
O1 0.066(3) 0.059(3) 0.090(3) 0.010(2) 0.061(3) 0.000(2)
N14 0.043(2) 0.040(2) 0.057(2) 0.0030(19) 0.038(2) 0.0056(19)
C20 0.039(2) 0.042(3) 0.039(2) 0.001(2) 0.028(2) -0.002(2)
Cl4 0.0774(12) 0.0397(9) 0.0908(13) -0.0046(9) 0.0634(12) -0.0154(9)
C12A 0.038(5) 0.061(6) 0.056(6) -0.005(5) 0.035(5) -0.001(5)
C12B 0.069(9) 0.070(9) 0.084(10) 0.020(8) 0.067(9) 0.026(8)

loop_
_atom_type_symbol
_atom_type_description
_atom_type_scat_dispersion_real
_atom_type_scat_dispersion_imag
_atom_type_scat_source
C C 0.0033 0.0016 'International Tables Vol C Tables 4.2.6.8 and 6.1.1.4'
H H 0.0000 0.0000 'International Tables Vol C Tables 4.2.6.8 and 6.1.1.4'
Cl Cl 0.1484 0.1585 'International Tables Vol C Tables 4.2.6.8 and 6.1.1.4'
Cu Cu 0.3201 1.2651 'International Tables Vol C Tables 4.2.6.8 and 6.1.1.4'
N N 0.0061 0.0033 'International Tables Vol C Tables 4.2.6.8 and 6.1.1.4'
O O 0.0106 0.0060 'International Tables Vol C Tables 4.2.6.8 and 6.1.1.4'

loop_
_geom_angle_atom_site_label_1
_geom_angle_atom_site_label_2
_geom_angle_atom_site_label_3
_geom_angle
_geom_angle_site_symmetry_1
_geom_angle_site_symmetry_3
_geom_angle_publ_flag
Cl3 Cu2 Cl2 110.07(5) . . ?
Cl3 Cu2 O21 100.60(9) . . ?
O22 Cu2 Cl2 76.33(9) . . ?
O22 Cu2 Cl3 173.10(9) . . ?
O22 Cu2 O21 73.20(11) . . ?
O2 Cu2 Cl2 87.90(10) . . ?
O2 Cu2 Cl3 94.04(10) . . ?
O2 Cu2 O22 88.70(12) . . ?
O2 Cu2 O21 86.83(12) . . ?
O21 Cu2 Cl2 149.17(8) . . ?
O3 Cu2 Cl2 90.59(10) . . ?
O3 Cu2 Cl3 91.18(11) . . ?
O3 Cu2 O22 86.08(13) . . ?
O3 Cu2 O2 174.77(14) . . ?
O3 Cu2 O21 91.93(14) . . ?
Cl2 Cu1 Cl1 95.89(5) . . ?
O22 Cu1 Cl2 89.28(9) . . ?
O22 Cu1 Cl1 89.47(9) . . ?
O22 Cu1 O11 172.26(14) . . ?
O11 Cu1 Cl2 94.05(11) . . ?
O11 Cu1 Cl1 97.12(12) . . ?
N14 Cu1 Cl2 169.53(12) . . ?
N14 Cu1 Cl1 94.29(12) . . ?
N14 Cu1 O22 93.27(15) . . ?
N14 Cu1 O11 82.24(15) . . ?
Cu1 Cl2 Cu2 82.24(4) . . ?
Cu1 O22 Cu2 111.38(14) . . ?
C21 O22 Cu2 121.8(3) . . ?
C21 O22 Cu1 126.4(3) . . ?
Cu2 O2 H2A 111.5 . . ?
Cu2 O2 H2B 110.7 . . ?
H2A O2 H2B 102.6 . . ?
Cu1 O11 H11 134(2) . . ?
Cu1 O11 H11A 138(3) . . ?
C12A O11 Cu1 112.6(4) . . ?
C12A O11 H11 110.0(19) . . ?
C12B O11 Cu1 109.6(6) . . ?
C12B O11 H11A 107(2) . . ?
C16 C17 H17 120.1 . . ?
C18 C17 H17 120.1 . . ?
C18 C17 C16 119.8(5) . . ?
O22 C21 C16 123.7(4) . . ?
O22 C21 C20 118.8(4) . . ?
C20 C21 C16 117.4(4) . . ?
C17 C16 C21 120.3(4) . . ?
C17 C16 C15 116.0(4) . . ?
C21 C16 C15 123.6(4) . . ?
C16 C15 H15 117.0 . . ?
N14 C15 C16 125.9(4) . . ?
N14 C15 H15 117.0 . . ?
C18 C19 H19 120.4 . . ?
C20 C19 H19 120.4 . . ?
C20 C19 C18 119.3(5) . . ?
H22A C22 H22B 109.5 . . ?
H22A C22 H22C 109.5 . . ?
H22B C22 H22C 109.5 . . ?
O21 C22 H22A 109.5 . . ?
O21 C22 H22B 109.5 . . ?
O21 C22 H22C 109.5 . . ?
C22 O21 Cu2 129.7(3) . . ?
C20 O21 Cu2 111.9(2) . . ?
C20 O21 C22 117.9(4) . . ?
H13A C13 H13B 107.6 . . ?
H13C C13 H13D 108.0 . . ?
N14 C13 H13A 108.7 . . ?
N14 C13 H13B 108.7 . . ?
N14 C13 H13C 109.3 . . ?
N14 C13 H13D 109.3 . . ?
C12A C13 H13A 108.7 . . ?
C12A C13 H13B 108.7 . . ?
C12A C13 N14 114.4(6) . . ?
C12B C13 H13C 109.3 . . ?
C12B C13 H13D 109.3 . . ?
C12B C13 N14 111.4(6) . . ?
Cu2 O3 H3A 111.6 . . ?
Cu2 O3 H3B 110.6 . . ?
H3A O3 H3B 102.6 . . ?
H23A C23 H23B 109.5 . . ?
H23A C23 H23C 109.5 . . ?
H23B C23 H23C 109.5 . . ?
H23D C23 H23E 109.5 . . ?
H23D C23 H23F 109.5 . . ?
H23E C23 H23F 109.5 . . ?
C12A C23 H23A 109.5 . . ?
C12A C23 H23B 109.5 . . ?
C12A C23 H23C 109.5 . . ?
C12B C23 H23D 109.5 . . ?
C12B C23 H23E 109.5 . . ?
C12B C23 H23F 109.5 . . ?
C17 C18 C19 121.4(5) . . ?
C17 C18 H18 119.3 . . ?
C17 C18 Cl4 118.1(4) . . ?
C19 C18 H18 119.3 . . ?
C19 C18 Cl4 120.4(4) . . ?
H O1 HA 109.4 . . ?
C15 N14 Cu1 126.3(3) . . ?
C15 N14 C13 120.6(4) . . ?
C13 N14 Cu1 113.1(3) . . ?
C19 C20 C21 121.7(4) . . ?
O21 C20 C21 113.9(4) . . ?
O21 C20 C19 124.3(4) . . ?
O11 C12A C23 108.3(7) . . ?
O11 C12A H12A 108.9 . . ?
C13 C12A O11 107.7(7) . . ?
C13 C12A C23 114.0(7) . . ?
C13 C12A H12A 108.9 . . ?
C23 C12A H12A 108.9 . . ?
O11 C12B C23 107.7(10) . . ?
O11 C12B H12B 109.8 . . ?
C13 C12B O11 106.4(9) . . ?
C13 C12B C23 113.1(10) . . ?
C13 C12B H12B 109.8 . . ?
C23 C12B H12B 109.8 . . ?

loop_
_geom_bond_atom_site_label_1
_geom_bond_atom_site_label_2
_geom_bond_distance
_geom_bond_site_symmetry_2
_geom_bond_publ_flag
Cu2 Cl2 2.6899(14) . ?
Cu2 Cl3 2.2619(14) . ?
Cu2 O22 2.021(3) . ?
Cu2 O2 1.972(3) . ?
Cu2 O21 2.326(3) . ?
Cu2 O3 1.963(3) . ?
Cu1 Cl2 2.2589(14) . ?
Cu1 Cl1 2.7535(16) . ?
Cu1 O22 1.939(3) . ?
Cu1 O11 1.979(3) . ?
Cu1 N14 1.928(4) . ?
O22 C21 1.323(5) . ?
O2 H2A 0.8782 . ?
O2 H2B 0.8777 . ?
O11 H11 0.861(10) . ?
O11 H11A 0.858(10) . ?
O11 C12A 1.471(10) . ?
O11 C12B 1.481(13) . ?
C17 H17 0.9300 . ?
C17 C16 1.401(6) . ?
C17 C18 1.371(7) . ?
C21 C16 1.412(6) . ?
C21 C20 1.409(6) . ?
C16 C15 1.438(6) . ?
C15 H15 0.9300 . ?
C15 N14 1.273(6) . ?
C19 H19 0.9300 . ?
C19 C18 1.380(7) . ?
C19 C20 1.379(6) . ?
C22 H22A 0.9600 . ?
C22 H22B 0.9600 . ?
C22 H22C 0.9600 . ?
C22 O21 1.428(5) . ?
O21 C20 1.367(5) . ?
C13 H13A 0.9700 . ?
C13 H13B 0.9700 . ?
C13 H13C 0.9700 . ?
C13 H13D 0.9700 . ?
C13 N14 1.459(6) . ?
C13 C12A 1.397(11) . ?
C13 C12B 1.411(14) . ?
O3 H3A 0.8780 . ?
O3 H3B 0.8768 . ?
C23 H23A 0.9600 . ?
C23 H23B 0.9600 . ?
C23 H23C 0.9600 . ?
C23 H23D 0.9600 . ?
C23 H23E 0.9600 . ?
C23 H23F 0.9600 . ?
C23 C12A 1.549(10) . ?
C23 C12B 1.550(14) . ?
C18 H18 0.9300 . ?
C18 Cl4 1.741(5) . ?
O1 H 0.8502 . ?
O1 HA 0.8499 . ?
C12A H12A 0.9800 . ?
C12B H12B 0.9800 . ?

loop_
_geom_torsion_atom_site_label_1
_geom_torsion_atom_site_label_2
_geom_torsion_atom_site_label_3
_geom_torsion_atom_site_label_4
_geom_torsion
_geom_torsion_site_symmetry_1
_geom_torsion_site_symmetry_2
_geom_torsion_site_symmetry_3
_geom_torsion_site_symmetry_4
_geom_torsion_publ_flag
Cu2 O22 C21 C16 -177.8(3) . . . . ?
Cu2 O22 C21 C20 4.2(5) . . . . ?
Cu2 O21 C20 C21 -3.8(4) . . . . ?
Cu2 O21 C20 C19 177.4(4) . . . . ?
Cu1 O22 C21 C16 -5.8(6) . . . . ?
Cu1 O22 C21 C20 176.2(3) . . . . ?
Cu1 O11 C12A C13 32.2(9) . . . . ?
Cu1 O11 C12A C23 156.0(5) . . . . ?
Cu1 O11 C12B C13 -42.4(12) . . . . ?
Cu1 O11 C12B C23 -164.1(6) . . . . ?
O22 C21 C16 C17 -177.4(4) . . . . ?
O22 C21 C16 C15 -1.1(7) . . . . ?
O22 C21 C20 C19 179.2(4) . . . . ?
O22 C21 C20 O21 0.4(6) . . . . ?
C17 C16 C15 N14 177.6(5) . . . . ?
C21 C16 C15 N14 1.1(8) . . . . ?
C16 C17 C18 C19 0.2(8) . . . . ?
C16 C17 C18 Cl4 178.2(4) . . . . ?
C16 C21 C20 C19 1.1(6) . . . . ?
C16 C21 C20 O21 -177.8(4) . . . . ?
C16 C15 N14 Cu1 5.8(7) . . . . ?
C16 C15 N14 C13 -176.5(5) . . . . ?
C22 O21 C20 C21 -177.2(4) . . . . ?
C22 O21 C20 C19 4.0(7) . . . . ?
C18 C17 C16 C21 -1.3(7) . . . . ?
C18 C17 C16 C15 -177.9(5) . . . . ?
C18 C19 C20 C21 -2.1(7) . . . . ?
C18 C19 C20 O21 176.6(4) . . . . ?
N14 C13 C12A O11 -33.3(10) . . . . ?
N14 C13 C12A C23 -153.5(6) . . . . ?
N14 C13 C12B O11 42.5(13) . . . . ?
N14 C13 C12B C23 160.6(7) . . . . ?
C20 C21 C16 C17 0.6(6) . . . . ?
C20 C21 C16 C15 177.0(4) . . . . ?
C20 C19 C18 C17 1.4(8) . . . . ?
C20 C19 C18 Cl4 -176.5(4) . . . . ?
C12A C13 N14 Cu1 20.1(8) . . . . ?
C12A C13 N14 C15 -157.9(7) . . . . ?
C12B C13 N14 Cu1 -24.2(10) . . . . ?
C12B C13 N14 C15 157.8(9) . . . . ?
